data_4104488
loop_
_publ_author_name
'Yasufumi Yoshino'
'Takuya Kurahashi'
'Seijiro Matsubara'

_publ_section_title
;
 Nickel-Catalyzed Decarboxylative Carboamination of Alkynes with Isatoic
 Anhydrides
;
_journal_name_full 'Journal of the American Chemical Society'
_journal_page_first 7494
_journal_page_last 7495
_journal_paper_doi 10.1021/ja900805y
_journal_volume 131
_journal_year 2009
_chemical_formula_sum 'C21 H23 N O'
_chemical_formula_weight 305.40
_chemical_name_systematic
; 
 ? 
;
_space_group_IT_number 15
_symmetry_cell_setting monoclinic
_symmetry_space_group_name_Hall '-C 2yc'
_symmetry_space_group_name_H-M 'C 1 2/c 1'
_atom_sites_solution_hydrogens geom
_atom_sites_solution_primary direct
_atom_sites_solution_secondary difmap
_audit_creation_method SHELXL-97
_cell_angle_alpha 90.00
_cell_angle_beta 101.123(2)
_cell_angle_gamma 90.00
_cell_formula_units_Z 8
_cell_length_a 15.276(2)
_cell_length_b 9.5922(13)
_cell_length_c 24.512(3)
_cell_measurement_reflns_used 2557
_cell_measurement_temperature 273(2)
_cell_measurement_theta_max 25.56
_cell_measurement_theta_min 2.52
_cell_volume 3524.3(8)
_computing_cell_refinement 'Bruker SMART'
_computing_data_collection 'Bruker SMART'
_computing_data_reduction 'Bruker SAINT'
_computing_molecular_graphics 'Bruker SHELXTL'
_computing_publication_material 'Bruker SHELXTL'
_computing_structure_refinement 'SHELXL-97 (Sheldrick, 1997)'
_computing_structure_solution 'SHELXS-97 (Sheldrick, 1990)'
_diffrn_ambient_temperature 273(2)
_diffrn_measured_fraction_theta_full 0.994
_diffrn_measured_fraction_theta_max 0.994
_diffrn_measurement_device_type 'CCD area detector'
_diffrn_measurement_method 'phi and omega scans'
_diffrn_radiation_monochromator graphite
_diffrn_radiation_source 'fine-focus sealed tube'
_diffrn_radiation_type MoK\a
_diffrn_radiation_wavelength 0.71073
_diffrn_reflns_av_R_equivalents 0.0353
_diffrn_reflns_av_sigmaI/netI 0.0378
_diffrn_reflns_limit_h_max 19
_diffrn_reflns_limit_h_min -15
_diffrn_reflns_limit_k_max 12
_diffrn_reflns_limit_k_min -11
_diffrn_reflns_limit_l_max 31
_diffrn_reflns_limit_l_min -31
_diffrn_reflns_number 10471
_diffrn_reflns_theta_full 27.00
_diffrn_reflns_theta_max 27.00
_diffrn_reflns_theta_min 1.69
_exptl_absorpt_coefficient_mu 0.070
_exptl_absorpt_correction_T_max 0.9862
_exptl_absorpt_correction_T_min 0.9271
_exptl_absorpt_correction_type none
_exptl_crystal_colour colorless
_exptl_crystal_density_diffrn 1.151
_exptl_crystal_density_method 'not measured'
_exptl_crystal_description plate
_exptl_crystal_F_000 1312
_exptl_crystal_size_max 1.00
_exptl_crystal_size_mid 0.80
_exptl_crystal_size_min 0.20
_refine_diff_density_max 0.366
_refine_diff_density_min -0.332
_refine_diff_density_rms 0.072
_refine_ls_extinction_method none
_refine_ls_goodness_of_fit_ref 1.045
_refine_ls_hydrogen_treatment constr
_refine_ls_matrix_type full
_refine_ls_number_parameters 210
_refine_ls_number_reflns 3833
_refine_ls_number_restraints 0
_refine_ls_restrained_S_all 1.045
_refine_ls_R_factor_all 0.1060
_refine_ls_R_factor_gt 0.0785
_refine_ls_shift/su_max 0.000
_refine_ls_shift/su_mean 0.000
_refine_ls_structure_factor_coef Fsqd
_refine_ls_weighting_details 'calc w=1/[\s^2^(Fo^2^)+(0.1450P)^2^+1.1140P] where P=(Fo^2^+2Fc^2^)/3'
_refine_ls_weighting_scheme calc
_refine_ls_wR_factor_gt 0.2220
_refine_ls_wR_factor_ref 0.2525
_reflns_number_gt 2493
_reflns_number_total 3833
_reflns_threshold_expression >2sigma(I)
_cod_data_source_file ja900805y_si_003.cif
_cod_data_source_block 3ad
_cod_database_code 4104488

loop_
_symmetry_equiv_pos_as_xyz
'x, y, z'
'-x, y, -z+1/2'
'x+1/2, y+1/2, z'
'-x+1/2, y+1/2, -z+1/2'
'-x, -y, -z'
'x, -y, z-1/2'
'-x+1/2, -y+1/2, -z'
'x+1/2, -y+1/2, z-1/2'

loop_
_atom_site_label
_atom_site_type_symbol
_atom_site_fract_x
_atom_site_fract_y
_atom_site_fract_z
_atom_site_U_iso_or_equiv
_atom_site_adp_type
_atom_site_occupancy
_atom_site_symmetry_multiplicity
_atom_site_calc_flag
_atom_site_refinement_flags
C2 C 1.04609(13) 0.2473(2) 0.50061(8) 0.0535(5) Uani 1 1 d .
C1 C 1.01511(14) 0.3124(2) 0.54449(9) 0.0569(5) Uani 1 1 d .
N1 N 0.99232(11) 0.24509(17) 0.44808(7) 0.0536(5) Uani 1 1 d .
C8 C 0.87420(14) 0.3629(2) 0.48096(10) 0.0609(6) Uani 1 1 d .
C9 C 0.90809(14) 0.3042(2) 0.43865(9) 0.0571(5) Uani 1 1 d .
C10 C 1.02619(13) 0.1778(2) 0.40354(9) 0.0563(5) Uani 1 1 d .
C7 C 0.92578(16) 0.3726(2) 0.53586(10) 0.0624(6) Uani 1 1 d .
O1 O 0.89708(13) 0.4287(2) 0.57479(7) 0.0877(6) Uani 1 1 d .
C16 C 0.85572(16) 0.2994(3) 0.38025(9) 0.0701(7) Uani 1 1 d .
H16A H 0.8188 0.3822 0.3736 0.084 Uiso 1 1 calc R
H16B H 0.8970 0.3013 0.3547 0.084 Uiso 1 1 calc R
C3 C 1.13111(15) 0.1860(2) 0.51043(10) 0.0650(6) Uani 1 1 d .
H3 H 1.1520 0.1420 0.4816 0.078 Uiso 1 1 calc R
C4 C 1.18334(17) 0.1910(3) 0.56269(11) 0.0779(7) Uani 1 1 d .
H4 H 1.2396 0.1500 0.5690 0.093 Uiso 1 1 calc R
C6 C 1.07082(18) 0.3169(3) 0.59685(10) 0.0710(7) Uani 1 1 d .
H6 H 1.0514 0.3620 0.6259 0.085 Uiso 1 1 calc R
C15 C 1.06814(15) 0.2559(2) 0.36904(9) 0.0654(6) Uani 1 1 d .
H15 H 1.0757 0.3514 0.3746 0.079 Uiso 1 1 calc R
C5 C 1.15359(18) 0.2562(3) 0.60614(11) 0.0808(8) Uani 1 1 d .
H5 H 1.1895 0.2587 0.6414 0.097 Uiso 1 1 calc R
C14 C 1.09886(18) 0.1907(3) 0.32617(11) 0.0805(8) Uani 1 1 d .
H14 H 1.1258 0.2430 0.3020 0.097 Uiso 1 1 calc R
C11 C 1.01754(17) 0.0358(2) 0.39704(11) 0.0733(7) Uani 1 1 d .
H11 H 0.9900 -0.0164 0.4209 0.088 Uiso 1 1 calc R
C21 C 0.78077(18) 0.4241(3) 0.47129(12) 0.0859(8) Uani 1 1 d .
H21A H 0.7828 0.5200 0.4605 0.129 Uiso 1 1 calc R
H21B H 0.7576 0.4180 0.5049 0.129 Uiso 1 1 calc R
H21C H 0.7428 0.3729 0.4424 0.129 Uiso 1 1 calc R
C13 C 1.0899(2) 0.0486(3) 0.31895(12) 0.0907(9) Uani 1 1 d .
H13 H 1.1106 0.0053 0.2899 0.109 Uiso 1 1 calc R
C12 C 1.0505(2) -0.0286(3) 0.35446(13) 0.0921(9) Uani 1 1 d .
H12 H 1.0458 -0.1248 0.3501 0.111 Uiso 1 1 calc R
C17 C 0.79714(19) 0.1733(3) 0.36792(11) 0.0869(8) Uani 1 1 d .
H17A H 0.7556 0.1706 0.3932 0.104 Uiso 1 1 calc R
H17B H 0.8336 0.0899 0.3739 0.104 Uiso 1 1 calc R
C18 C 0.7457(3) 0.1749(4) 0.30875(14) 0.1204(13) Uani 1 1 d .
H18A H 0.7875 0.1724 0.2836 0.145 Uiso 1 1 calc R
H18B H 0.7125 0.2615 0.3023 0.145 Uiso 1 1 calc R
C20 C 0.6260(5) 0.0571(6) 0.2445(2) 0.201(3) Uani 1 1 d .
H20A H 0.5941 0.1438 0.2401 0.302 Uiso 1 1 calc R
H20B H 0.5844 -0.0188 0.2417 0.302 Uiso 1 1 calc R
H20C H 0.6607 0.0484 0.2159 0.302 Uiso 1 1 calc R
C19 C 0.6815(4) 0.0539(5) 0.29563(18) 0.1540(18) Uani 1 1 d .
H19A H 0.7159 -0.0317 0.2984 0.185 Uiso 1 1 calc R
H19B H 0.6450 0.0503 0.3239 0.185 Uiso 1 1 calc R

loop_
_atom_site_aniso_label
_atom_site_aniso_U_11
_atom_site_aniso_U_22
_atom_site_aniso_U_33
_atom_site_aniso_U_23
_atom_site_aniso_U_13
_atom_site_aniso_U_12
C2 0.0563(11) 0.0449(11) 0.0631(12) 0.0012(8) 0.0206(9) -0.0034(8)
C1 0.0655(13) 0.0438(11) 0.0654(12) -0.0028(9) 0.0231(10) -0.0069(9)
N1 0.0538(9) 0.0506(10) 0.0601(10) -0.0005(7) 0.0203(7) 0.0034(7)
C8 0.0609(12) 0.0470(11) 0.0804(14) 0.0048(10) 0.0273(11) 0.0079(9)
C9 0.0572(12) 0.0479(11) 0.0693(13) 0.0060(9) 0.0199(10) 0.0019(9)
C10 0.0533(11) 0.0567(12) 0.0622(12) -0.0057(9) 0.0196(9) 0.0009(9)
C7 0.0731(14) 0.0430(11) 0.0788(14) -0.0046(9) 0.0340(11) -0.0012(10)
O1 0.0980(13) 0.0849(12) 0.0902(12) -0.0226(9) 0.0432(10) 0.0090(10)
C16 0.0650(14) 0.0773(16) 0.0693(14) 0.0100(11) 0.0157(11) 0.0097(12)
C3 0.0588(13) 0.0679(14) 0.0709(14) 0.0011(10) 0.0188(10) 0.0061(10)
C4 0.0632(14) 0.0839(18) 0.0860(17) 0.0072(13) 0.0127(12) 0.0027(13)
C6 0.0846(17) 0.0623(14) 0.0678(14) -0.0085(10) 0.0192(12) -0.0116(12)
C15 0.0713(14) 0.0596(13) 0.0703(13) -0.0047(10) 0.0259(11) -0.0068(11)
C5 0.0786(17) 0.0881(19) 0.0713(15) 0.0000(13) 0.0038(12) -0.0115(14)
C14 0.0851(17) 0.091(2) 0.0746(15) -0.0056(13) 0.0394(13) -0.0110(14)
C11 0.0838(16) 0.0567(13) 0.0893(16) -0.0073(11) 0.0411(13) -0.0072(12)
C21 0.0791(17) 0.0800(18) 0.106(2) 0.0107(14) 0.0370(15) 0.0285(14)
C13 0.101(2) 0.093(2) 0.0886(18) -0.0273(15) 0.0462(16) -0.0049(16)
C12 0.110(2) 0.0659(16) 0.113(2) -0.0253(15) 0.0529(18) -0.0102(15)
C17 0.0762(17) 0.098(2) 0.0857(18) -0.0038(15) 0.0131(13) -0.0088(15)
C18 0.134(3) 0.113(3) 0.105(2) -0.003(2) 0.000(2) -0.016(2)
C20 0.214(6) 0.207(6) 0.150(4) 0.024(4) -0.045(4) -0.060(5)
C19 0.180(4) 0.144(4) 0.121(3) -0.007(3) -0.012(3) -0.051(3)

loop_
_atom_type_symbol
_atom_type_description
_atom_type_scat_dispersion_real
_atom_type_scat_dispersion_imag
_atom_type_scat_source
C C 0.0033 0.0016 'International Tables Vol C Tables 4.2.6.8 and 6.1.1.4'
H H 0.0000 0.0000 'International Tables Vol C Tables 4.2.6.8 and 6.1.1.4'
N N 0.0061 0.0033 'International Tables Vol C Tables 4.2.6.8 and 6.1.1.4'
O O 0.0106 0.0060 'International Tables Vol C Tables 4.2.6.8 and 6.1.1.4'

loop_
_geom_angle_atom_site_label_1
_geom_angle_atom_site_label_2
_geom_angle_atom_site_label_3
_geom_angle
N1 C2 C1 119.44(18)
N1 C2 C3 121.01(19)
C1 C2 C3 119.5(2)
C6 C1 C2 118.8(2)
C6 C1 C7 120.5(2)
C2 C1 C7 120.6(2)
C9 N1 C2 120.91(17)
C9 N1 C10 120.84(17)
C2 N1 C10 118.25(16)
C9 C8 C7 121.5(2)
C9 C8 C21 121.5(2)
C7 C8 C21 117.0(2)
C8 C9 N1 121.2(2)
C8 C9 C16 121.8(2)
N1 C9 C16 117.03(19)
C11 C10 C15 120.9(2)
C11 C10 N1 119.25(19)
C15 C10 N1 119.84(19)
O1 C7 C8 122.6(2)
O1 C7 C1 121.1(2)
C8 C7 C1 116.25(19)
C17 C16 C9 113.9(2)
C17 C16 H16A 108.8
C9 C16 H16A 108.8
C17 C16 H16B 108.8
C9 C16 H16B 108.8
H16A C16 H16B 107.7
C4 C3 C2 119.8(2)
C4 C3 H3 120.1
C2 C3 H3 120.1
C3 C4 C5 121.0(2)
C3 C4 H4 119.5
C5 C4 H4 119.5
C5 C6 C1 121.2(2)
C5 C6 H6 119.4
C1 C6 H6 119.4
C10 C15 C14 119.2(2)
C10 C15 H15 120.4
C14 C15 H15 120.4
C6 C5 C4 119.5(2)
C6 C5 H5 120.2
C4 C5 H5 120.2
C13 C14 C15 120.4(2)
C13 C14 H14 119.8
C15 C14 H14 119.8
C10 C11 C12 119.2(2)
C10 C11 H11 120.4
C12 C11 H11 120.4
C8 C21 H21A 109.5
C8 C21 H21B 109.5
H21A C21 H21B 109.5
C8 C21 H21C 109.5
H21A C21 H21C 109.5
H21B C21 H21C 109.5
C12 C13 C14 119.9(2)
C12 C13 H13 120.0
C14 C13 H13 120.0
C13 C12 C11 120.3(3)
C13 C12 H12 119.8
C11 C12 H12 119.8
C16 C17 C18 111.4(3)
C16 C17 H17A 109.3
C18 C17 H17A 109.3
C16 C17 H17B 109.3
C18 C17 H17B 109.3
H17A C17 H17B 108.0
C17 C18 C19 113.1(3)
C17 C18 H18A 109.0
C19 C18 H18A 109.0
C17 C18 H18B 109.0
C19 C18 H18B 109.0
H18A C18 H18B 107.8
C19 C20 H20A 109.5
C19 C20 H20B 109.5
H20A C20 H20B 109.5
C19 C20 H20C 109.5
H20A C20 H20C 109.5
H20B C20 H20C 109.5
C20 C19 C18 116.0(4)
C20 C19 H19A 108.3
C18 C19 H19A 108.3
C20 C19 H19B 108.3
C18 C19 H19B 108.3
H19A C19 H19B 107.4

loop_
_geom_bond_atom_site_label_1
_geom_bond_atom_site_label_2
_geom_bond_distance
C2 N1 1.387(3)
C2 C1 1.403(3)
C2 C3 1.404(3)
C1 C6 1.397(3)
C1 C7 1.459(3)
N1 C9 1.384(3)
N1 C10 1.447(2)
C8 C9 1.367(3)
C8 C7 1.425(3)
C8 C21 1.519(3)
C9 C16 1.500(3)
C10 C11 1.375(3)
C10 C15 1.377(3)
C7 O1 1.246(3)
C16 C17 1.500(4)
C16 H16A 0.9700
C16 H16B 0.9700
C3 C4 1.373(3)
C3 H3 0.9300
C4 C5 1.385(4)
C4 H4 0.9300
C6 C5 1.371(4)
C6 H6 0.9300
C15 C14 1.381(3)
C15 H15 0.9300
C5 H5 0.9300
C14 C13 1.378(4)
C14 H14 0.9300
C11 C12 1.388(3)
C11 H11 0.9300
C21 H21A 0.9600
C21 H21B 0.9600
C21 H21C 0.9600
C13 C12 1.368(4)
C13 H13 0.9300
C12 H12 0.9300
C17 C18 1.510(4)
C17 H17A 0.9700
C17 H17B 0.9700
C18 C19 1.514(5)
C18 H18A 0.9700
C18 H18B 0.9700
C20 C19 1.371(5)
C20 H20A 0.9600
C20 H20B 0.9600
C20 H20C 0.9600
C19 H19A 0.9700
C19 H19B 0.9700

loop_
_cod_related_entry_id
_cod_related_entry_database
_cod_related_entry_code
1 ChemSpider 30660180
